data_7202471
loop_
_publ_author_name
'Shastri, Kirtida'
'Cheng, Eileen W. C.'
'Motevalli, Majid'
'Schofield, John'
'Wilkinson, Jennifer S.'
'Watkinson, Michael'

_publ_section_title
;
 Investigations into the efficacy of methyhlphosphonic acid
 functionalised 1,4,7-triazacyclononane ligands in bleaching catalysis
;
_journal_issue 9
_journal_name_full 'Green Chemistry'
_journal_page_first 996
_journal_paper_doi 10.1039/b609710c
_journal_volume 9
_journal_year 2007
_chemical_formula_moiety 'C9 H28 Br2 N3 O5 P'
_chemical_formula_sum 'C9 H28 Br2 N3 O5 P'
_chemical_formula_weight 449.13
_chemical_name_systematic
;
?
;
_space_group_IT_number 2
_symmetry_cell_setting triclinic
_symmetry_Int_Tables_number 2
_symmetry_space_group_name_Hall '-P 1'
_symmetry_space_group_name_H-M 'P -1'
_atom_sites_solution_hydrogens geom
_atom_sites_solution_primary direct
_atom_sites_solution_secondary difmap
_audit_creation_method SHELXL-97
_cell_angle_alpha 89.455(4)
_cell_angle_beta 75.731(4)
_cell_angle_gamma 86.145(6)
_cell_formula_units_Z 2
_cell_length_a 7.6030(7)
_cell_length_b 9.1105(9)
_cell_length_c 13.0353(15)
_cell_measurement_reflns_used 52616
_cell_measurement_temperature 120(2)
_cell_measurement_theta_max 27.48
_cell_measurement_theta_min 2.91
_cell_volume 873.06(16)
_computing_cell_refinement 'DENZO and COLLECT'
_computing_data_reduction 'DENZO and COLLECT'
_computing_molecular_graphics 'ORTEP3 for Windows - Farrugia, L. J. (1997)'
_computing_publication_material 'WINGX(L.J. Farrugia, 1999'
_computing_structure_refinement 'SHELXL-97 (Sheldrick, 1997)'
_computing_structure_solution 'SHELXS-97 (Sheldrick, 1990)'
_diffrn_ambient_temperature 120(2)
_diffrn_detector_area_resol_mean 7.73
_diffrn_measured_fraction_theta_full 0.945
_diffrn_measured_fraction_theta_max 0.945
_diffrn_measurement_device_type 'Enraf Nonius KappaCCD area detector'
_diffrn_measurement_method 'Phi and Omega scans to fill Ewald sphere'
_diffrn_radiation_monochromator graphite
_diffrn_radiation_source 'Enraf Nonius FR591 rotating anode'
_diffrn_radiation_type MoK\a
_diffrn_radiation_wavelength 0.71073
_diffrn_reflns_av_R_equivalents 0.0966
_diffrn_reflns_av_sigmaI/netI 0.0854
_diffrn_reflns_limit_h_max 9
_diffrn_reflns_limit_h_min -9
_diffrn_reflns_limit_k_max 11
_diffrn_reflns_limit_k_min -11
_diffrn_reflns_limit_l_max 16
_diffrn_reflns_limit_l_min -16
_diffrn_reflns_number 14229
_diffrn_reflns_theta_full 27.56
_diffrn_reflns_theta_max 27.56
_diffrn_reflns_theta_min 3.23
_diffrn_standards_decay_% 0
_exptl_absorpt_coefficient_mu 4.754
_exptl_absorpt_correction_T_max 0.7023
_exptl_absorpt_correction_T_min 0.4211
_exptl_absorpt_correction_type multi-scan
_exptl_absorpt_process_details
;
Using multiple and symmetry-related data measurements via the program
SORTAV
See R.H. Blessing, Acta Crysta (1995), A51, 33-38
;
_exptl_crystal_colour colourless
_exptl_crystal_density_diffrn 1.708
_exptl_crystal_density_method 'not measured'
_exptl_crystal_description slab
_exptl_crystal_F_000 456
_exptl_crystal_size_max 0.22
_exptl_crystal_size_mid 0.20
_exptl_crystal_size_min 0.08
_refine_diff_density_max 2.161
_refine_diff_density_min -2.896
_refine_diff_density_rms 0.317
_refine_ls_extinction_method none
_refine_ls_goodness_of_fit_ref 1.087
_refine_ls_hydrogen_treatment mixed
_refine_ls_matrix_type full
_refine_ls_number_parameters 201
_refine_ls_number_reflns 3798
_refine_ls_number_restraints 6
_refine_ls_restrained_S_all 1.086
_refine_ls_R_factor_all 0.1570
_refine_ls_R_factor_gt 0.1243
_refine_ls_shift/su_max 0.167
_refine_ls_shift/su_mean 0.001
_refine_ls_structure_factor_coef Fsqd
_refine_ls_weighting_details 'calc w=1/[\s^2^(Fo^2^)+(0.1848P)^2^+22.9089P] where P=(Fo^2^+2Fc^2^)/3'
_refine_ls_weighting_scheme calc
_refine_ls_wR_factor_gt 0.3384
_refine_ls_wR_factor_ref 0.3619
_reflns_number_gt 2770
_reflns_number_total 3798
_reflns_threshold_expression >2sigma(I)
_cod_data_source_file b609710c.txt
_cod_data_source_block memepbr
_cod_depositor_comments
;
The following automatic conversions were performed:
'_symmetry_cell_setting' value 'Triclinic' changed to 'triclinic'
according to '/home/saulius/struct/CIF-dictionaries/cif_core.dic'
dictionary named 'cif_core.dic' version 2.4.1 from
2010-06-29.

'_exptl_absorpt_correction_type' value 'Multi-scan' changed
to 'multi-scan' according to
'/home/saulius/struct/CIF-dictionaries/cif_core.dic' dictionary named
'cif_core.dic' version 2.4.1 from 2010-06-29.

Automatic conversion script
Id: cif_fix_enum 1527 2010-12-29 10:47:43Z saulius 
;
_cod_original_cell_volume 873.06(15)
_cod_original_sg_symbol_H-M P-1
_cod_database_code 7202471

loop_
_symmetry_equiv_pos_as_xyz
'x, y, z'
'-x, -y, -z'

loop_
_atom_site_label
_atom_site_type_symbol
_atom_site_fract_x
_atom_site_fract_y
_atom_site_fract_z
_atom_site_U_iso_or_equiv
_atom_site_adp_type
_atom_site_occupancy
_atom_site_symmetry_multiplicity
_atom_site_calc_flag
_atom_site_refinement_flags
_atom_site_disorder_assembly
_atom_site_disorder_group
C1 C 0.1650(8) 0.2721(7) 0.5142(4) 0.0134(14) Uani 1 1 d . . .
H1A H 0.0433 0.3073 0.5058 0.016 Uiso 1 1 calc R . .
H1B H 0.1892 0.1699 0.4867 0.016 Uiso 1 1 calc R . .
C2 C 0.3189(8) 0.1918(7) 0.6544(5) 0.0156(14) Uani 1 1 d . . .
H2A H 0.3266 0.2229 0.7257 0.019 Uiso 1 1 calc R . .
H2B H 0.4313 0.2174 0.6027 0.019 Uiso 1 1 calc R . .
C3 C 0.3010(8) 0.0245(7) 0.6524(5) 0.0170(15) Uani 1 1 d . . .
H3A H 0.3313 -0.0104 0.5780 0.020 Uiso 1 1 calc R . .
H3B H 0.3892 -0.0257 0.6879 0.020 Uiso 1 1 calc R . .
C4 C 0.0935(8) -0.1745(7) 0.6941(6) 0.0184(15) Uani 1 1 d . . .
H4A H 0.1694 -0.2313 0.7332 0.028 Uiso 1 1 calc R . .
H4B H 0.1327 -0.2013 0.6188 0.028 Uiso 1 1 calc R . .
H4C H -0.0340 -0.1962 0.7217 0.028 Uiso 1 1 calc R . .
C5 C 0.0573(9) 0.0347(7) 0.8205(5) 0.0183(15) Uani 1 1 d . . .
H5A H 0.1470 0.1024 0.8324 0.022 Uiso 1 1 calc R . .
H5B H 0.0624 -0.0517 0.8666 0.022 Uiso 1 1 calc R . .
C6 C -0.1321(9) 0.1126(7) 0.8540(5) 0.0163(15) Uani 1 1 d . . .
H6A H -0.1600 0.1336 0.9309 0.020 Uiso 1 1 calc R . .
H6B H -0.2216 0.0447 0.8422 0.020 Uiso 1 1 calc R . .
C7 C -0.3497(9) 0.3163(7) 0.8366(6) 0.0207(16) Uani 1 1 d . . .
H7A H -0.3637 0.3644 0.9053 0.031 Uiso 1 1 calc R . .
H7B H -0.4312 0.2359 0.8445 0.031 Uiso 1 1 calc R . .
H7C H -0.3802 0.3882 0.7862 0.031 Uiso 1 1 calc R . .
C8 C -0.0196(9) 0.3681(7) 0.7994(5) 0.0173(15) Uani 1 1 d . . .
H8A H 0.0657 0.3287 0.8409 0.021 Uiso 1 1 calc R . .
H8B H -0.0831 0.4595 0.8345 0.021 Uiso 1 1 calc R . .
C9 C 0.0867(9) 0.4027(7) 0.6868(5) 0.0189(15) Uani 1 1 d . . .
H9A H 0.0058 0.4603 0.6501 0.023 Uiso 1 1 calc R . .
H9B H 0.1886 0.4632 0.6901 0.023 Uiso 1 1 calc R . .
Br1 Br 0.20930(10) 0.26277(9) 0.01906(6) 0.02968(19) Uani 1 1 d . . .
Br2 Br 0.77426(16) 0.07737(13) 0.61570(10) 0.0589(3) Uani 1 1 d . . .
N1 N 0.1578(7) 0.2689(6) 0.6274(4) 0.0121(12) Uani 1 1 d . . .
N2 N 0.1121(7) -0.0161(6) 0.7067(4) 0.0172(13) Uani 1 1 d . . .
H2 H 0.0330 0.0339 0.6722 0.021 Uiso 1 1 calc R . .
N3 N -0.1575(7) 0.2563(6) 0.7964(4) 0.0150(12) Uani 1 1 d . . .
H3 H -0.1432 0.2318 0.7256 0.018 Uiso 1 1 calc R . .
O1 O 0.5255(6) 0.3386(5) 0.4333(4) 0.0179(11) Uani 1 1 d . . .
O2 O 0.2929(6) 0.3731(6) 0.3190(4) 0.0217(12) Uani 1 1 d . . .
H2C H 0.3759 0.3192 0.2797 0.033 Uiso 1 1 calc R . .
O3 O 0.2738(6) 0.5463(5) 0.4645(4) 0.0205(11) Uani 1 1 d . . .
H3C H 0.3362 0.5744 0.5046 0.031 Uiso 1 1 calc R . .
O4 O -0.2151(6) 0.4005(5) 0.0795(4) 0.0340(15) Uani 1 1 d D . .
O5 O 0.5065(6) 0.2258(6) 0.1665(3) 0.0316(14) Uani 1 1 d D . .
P1 P 0.3315(2) 0.38454(18) 0.43194(13) 0.0147(4) Uani 1 1 d . . .
H41 H -0.2209(12) 0.4924(7) 0.0544(11) 0.000(14) Uiso 1 1 d D . .
H42 H -0.1019(8) 0.4082(16) 0.0877(12) 0.05(3) Uiso 1 1 d D . .
H51 H 0.5618(11) 0.1889(17) 0.1019(7) 0.06(3) Uiso 1 1 d D . .
H52 H 0.4024(8) 0.250(2) 0.1474(10) 0.18(9) Uiso 1 1 d D . .

loop_
_atom_site_aniso_label
_atom_site_aniso_U_11
_atom_site_aniso_U_22
_atom_site_aniso_U_33
_atom_site_aniso_U_23
_atom_site_aniso_U_13
_atom_site_aniso_U_12
C1 0.010(2) 0.017(3) 0.012(2) 0.001(2) -0.0024(19) 0.003(2)
C2 0.009(2) 0.009(3) 0.031(3) 0.001(2) -0.010(2) 0.004(2)
C3 0.007(2) 0.011(3) 0.031(3) -0.001(2) -0.003(2) 0.004(2)
C4 0.014(3) 0.009(3) 0.034(3) 0.001(2) -0.008(2) -0.008(2)
C5 0.021(3) 0.011(3) 0.021(3) -0.001(2) -0.003(2) 0.003(2)
C6 0.020(3) 0.008(3) 0.018(3) 0.003(2) 0.000(2) 0.001(2)
C7 0.014(3) 0.013(3) 0.030(3) -0.001(3) 0.002(2) 0.008(2)
C8 0.019(3) 0.016(3) 0.018(3) 0.002(2) -0.004(2) -0.009(2)
C9 0.020(3) 0.016(3) 0.022(3) 0.001(2) -0.006(2) -0.002(2)
Br1 0.0274(3) 0.0296(4) 0.0323(3) 0.0023(3) -0.0074(3) -0.0039(3)
Br2 0.0540(6) 0.0520(6) 0.0719(7) -0.0043(5) -0.0176(5) -0.0028(5)
N1 0.011(2) 0.008(2) 0.017(2) 0.0009(18) -0.0035(17) 0.0012(18)
N2 0.016(2) 0.013(3) 0.023(2) 0.004(2) -0.0071(19) -0.001(2)
N3 0.011(2) 0.008(2) 0.027(3) 0.0011(19) -0.0053(18) 0.0018(18)
O1 0.0110(18) 0.013(2) 0.030(2) -0.0008(17) -0.0062(16) 0.0045(16)
O2 0.023(2) 0.023(2) 0.019(2) 0.0030(18) -0.0060(17) 0.0032(19)
O3 0.019(2) 0.0048(19) 0.040(2) -0.0012(17) -0.0122(18) 0.0007(16)
O4 0.026(3) 0.031(3) 0.044(3) 0.007(2) -0.007(2) -0.008(2)
O5 0.029(3) 0.034(3) 0.031(3) 0.005(2) -0.003(2) -0.009(2)
P1 0.0108(6) 0.0098(7) 0.0228(7) 0.0015(6) -0.0033(5) 0.0016(6)

loop_
_atom_type_symbol
_atom_type_description
_atom_type_scat_dispersion_real
_atom_type_scat_dispersion_imag
_atom_type_scat_source
C C 0.0033 0.0016 'International Tables Vol C Tables 4.2.6.8 and 6.1.1.4'
H H 0.0000 0.0000 'International Tables Vol C Tables 4.2.6.8 and 6.1.1.4'
Br Br -0.2901 2.4595 'International Tables Vol C Tables 4.2.6.8 and 6.1.1.4'
N N 0.0061 0.0033 'International Tables Vol C Tables 4.2.6.8 and 6.1.1.4'
O O 0.0106 0.0060 'International Tables Vol C Tables 4.2.6.8 and 6.1.1.4'
P P 0.1023 0.0942 'International Tables Vol C Tables 4.2.6.8 and 6.1.1.4'

loop_
_computing_data_collection
' DENZO (Otwinowski and Minor, 1997'
' COLLECT (Hooft, 1998)'

loop_
_geom_angle_atom_site_label_1
_geom_angle_atom_site_label_2
_geom_angle_atom_site_label_3
_geom_angle
_geom_angle_site_symmetry_1
_geom_angle_site_symmetry_3
_geom_angle_publ_flag
N1 C1 P1 116.8(4) . . ?
N1 C1 H1A 108.1 . . ?
P1 C1 H1A 108.1 . . ?
N1 C1 H1B 108.1 . . ?
P1 C1 H1B 108.1 . . ?
H1A C1 H1B 107.3 . . ?
N1 C2 C3 109.1(5) . . ?
N1 C2 H2A 109.9 . . ?
C3 C2 H2A 109.9 . . ?
N1 C2 H2B 109.9 . . ?
C3 C2 H2B 109.9 . . ?
H2A C2 H2B 108.3 . . ?
N2 C3 C2 111.9(5) . . ?
N2 C3 H3A 109.2 . . ?
C2 C3 H3A 109.2 . . ?
N2 C3 H3B 109.2 . . ?
C2 C3 H3B 109.2 . . ?
H3A C3 H3B 107.9 . . ?
N2 C4 H4A 109.5 . . ?
N2 C4 H4B 109.5 . . ?
H4A C4 H4B 109.5 . . ?
N2 C4 H4C 109.5 . . ?
H4A C4 H4C 109.5 . . ?
H4B C4 H4C 109.5 . . ?
N2 C5 C6 114.5(6) . . ?
N2 C5 H5A 108.6 . . ?
C6 C5 H5A 108.6 . . ?
N2 C5 H5B 108.6 . . ?
C6 C5 H5B 108.6 . . ?
H5A C5 H5B 107.6 . . ?
C5 C6 N3 115.1(5) . . ?
C5 C6 H6A 108.5 . . ?
N3 C6 H6A 108.5 . . ?
C5 C6 H6B 108.5 . . ?
N3 C6 H6B 108.5 . . ?
H6A C6 H6B 107.5 . . ?
N3 C7 H7A 109.5 . . ?
N3 C7 H7B 109.5 . . ?
H7A C7 H7B 109.5 . . ?
N3 C7 H7C 109.5 . . ?
H7A C7 H7C 109.5 . . ?
H7B C7 H7C 109.5 . . ?
N3 C8 C9 110.2(5) . . ?
N3 C8 H8A 109.6 . . ?
C9 C8 H8A 109.6 . . ?
N3 C8 H8B 109.6 . . ?
C9 C8 H8B 109.6 . . ?
H8A C8 H8B 108.1 . . ?
N1 C9 C8 111.1(5) . . ?
N1 C9 H9A 109.4 . . ?
C8 C9 H9A 109.4 . . ?
N1 C9 H9B 109.4 . . ?
C8 C9 H9B 109.4 . . ?
H9A C9 H9B 108.0 . . ?
C9 N1 C1 116.4(5) . . ?
C9 N1 C2 115.7(5) . . ?
C1 N1 C2 114.6(4) . . ?
C4 N2 C3 110.8(5) . . ?
C4 N2 C5 113.2(5) . . ?
C3 N2 C5 111.8(5) . . ?
C4 N2 H2 106.9 . . ?
C3 N2 H2 106.9 . . ?
C5 N2 H2 106.9 . . ?
C7 N3 C8 113.1(5) . . ?
C7 N3 C6 108.4(5) . . ?
C8 N3 C6 115.0(5) . . ?
C7 N3 H3 106.6 . . ?
C8 N3 H3 106.6 . . ?
C6 N3 H3 106.6 . . ?
P1 O2 H2C 109.5 . . ?
P1 O3 H3C 109.5 . . ?
H41 O4 H42 92.5(9) . . ?
H51 O5 H52 92.6(9) . . ?
O1 P1 O3 114.0(3) . . ?
O1 P1 O2 113.5(3) . . ?
O3 P1 O2 103.5(3) . . ?
O1 P1 C1 113.8(3) . . ?
O3 P1 C1 107.3(3) . . ?
O2 P1 C1 103.7(3) . . ?

loop_
_geom_bond_atom_site_label_1
_geom_bond_atom_site_label_2
_geom_bond_distance
_geom_bond_site_symmetry_2
_geom_bond_publ_flag
C1 N1 1.464(8) . ?
C1 P1 1.813(6) . ?
C1 H1A 0.9900 . ?
C1 H1B 0.9900 . ?
C2 N1 1.486(8) . ?
C2 C3 1.540(9) . ?
C2 H2A 0.9900 . ?
C2 H2B 0.9900 . ?
C3 N2 1.505(8) . ?
C3 H3A 0.9900 . ?
C3 H3B 0.9900 . ?
C4 N2 1.474(8) . ?
C4 H4A 0.9800 . ?
C4 H4B 0.9800 . ?
C4 H4C 0.9800 . ?
C5 N2 1.507(8) . ?
C5 C6 1.525(9) . ?
C5 H5A 0.9900 . ?
C5 H5B 0.9900 . ?
C6 N3 1.527(8) . ?
C6 H6A 0.9900 . ?
C6 H6B 0.9900 . ?
C7 N3 1.493(8) . ?
C7 H7A 0.9800 . ?
C7 H7B 0.9800 . ?
C7 H7C 0.9800 . ?
C8 N3 1.518(8) . ?
C8 C9 1.532(9) . ?
C8 H8A 0.9900 . ?
C8 H8B 0.9900 . ?
C9 N1 1.449(8) . ?
C9 H9A 0.9900 . ?
C9 H9B 0.9900 . ?
N2 H2 0.9300 . ?
N3 H3 0.9300 . ?
O1 P1 1.510(5) . ?
O2 P1 1.576(5) . ?
O2 H2C 0.8400 . ?
O3 P1 1.542(5) . ?
O3 H3C 0.8400 . ?
O4 H41 0.898(7) . ?
O4 H42 0.900(7) . ?
O5 H51 0.900(8) . ?
O5 H52 0.900(8) . ?

loop_
_geom_hbond_atom_site_label_D
_geom_hbond_atom_site_label_H
_geom_hbond_atom_site_label_A
_geom_hbond_distance_DH
_geom_hbond_distance_HA
_geom_hbond_distance_DA
_geom_hbond_angle_DHA
_geom_hbond_site_symmetry_A
N2 H2 Br2 0.93 2.27 3.150(6) 156.6 1_455
N3 H3 Br2 0.93 2.24 3.043(6) 144.0 1_455
N2 H2 N1 0.93 2.41 2.797(7) 105.0 .
N3 H3 N1 0.93 2.38 2.836(7) 110.3 .
O2 H2C O5 0.84 1.75 2.561(6) 160.4 .
O3 H3C O1 0.84 1.71 2.539(7) 167.5 2_666
O4 H41 Br1 0.898(7) 2.418(7) 3.314(5) 175.3(8) 2_565
O4 H42 Br1 0.900(7) 2.591(9) 3.291(4) 135.2(13) .

loop_
_geom_torsion_atom_site_label_1
_geom_torsion_atom_site_label_2
_geom_torsion_atom_site_label_3
_geom_torsion_atom_site_label_4
_geom_torsion
_geom_torsion_site_symmetry_1
_geom_torsion_site_symmetry_2
_geom_torsion_site_symmetry_3
_geom_torsion_site_symmetry_4
_geom_torsion_publ_flag
N1 C2 C3 N2 -44.3(7) . . . . ?
N2 C5 C6 N3 -63.3(7) . . . . ?
N3 C8 C9 N1 -50.3(7) . . . . ?
C8 C9 N1 C1 145.5(5) . . . . ?
C8 C9 N1 C2 -75.6(7) . . . . ?
P1 C1 N1 C9 70.3(6) . . . . ?
P1 C1 N1 C2 -69.1(6) . . . . ?
C3 C2 N1 C9 141.0(5) . . . . ?
C3 C2 N1 C1 -79.3(6) . . . . ?
C2 C3 N2 C4 174.1(6) . . . . ?
C2 C3 N2 C5 -58.6(7) . . . . ?
C6 C5 N2 C4 -100.9(6) . . . . ?
C6 C5 N2 C3 133.1(6) . . . . ?
C9 C8 N3 C7 -115.2(6) . . . . ?
C9 C8 N3 C6 119.6(6) . . . . ?
C5 C6 N3 C7 178.9(6) . . . . ?
C5 C6 N3 C8 -53.5(7) . . . . ?
N1 C1 P1 O1 60.4(5) . . . . ?
N1 C1 P1 O3 -66.7(5) . . . . ?
N1 C1 P1 O2 -175.8(4) . . . . ?
